data_7040921
loop_
_publ_author_name
'Xu, Lei'
'Zhai, Meng-Ke'
'Wang, Fei'
'Sun, Lin'
'Du, Hong-Bin'

_publ_section_title
;
 A series of robust metal-porphyrinic frameworks based on rare earth
 clusters and their application in N-H carbene insertion.
;
_journal_issue 43
_journal_name_full 'Dalton transactions (Cambridge, England : 2003)'
_journal_page_first 17108
_journal_page_last 17112
_journal_paper_doi 10.1039/c6dt03678c
_journal_volume 45
_journal_year 2016
_chemical_formula_sum 'C144 H97 N12 O41 Y9'
_chemical_formula_weight 3451.53
_chemical_name_systematic
; 
 ? 
;
_space_group_IT_number 191
_symmetry_cell_setting hexagonal
_symmetry_space_group_name_Hall '-P 6 2'
_symmetry_space_group_name_H-M 'P 6/m m m'
_atom_sites_solution_hydrogens geom
_atom_sites_solution_primary direct
_atom_sites_solution_secondary difmap
_audit_creation_method SHELXL-97
_audit_update_record
;
2016-09-18 deposited with the CCDC.
2016-10-14 downloaded from the CCDC.
;
_cell_angle_alpha 90.00
_cell_angle_beta 90.00
_cell_angle_gamma 120.00
_cell_formula_units_Z 1
_cell_length_a 22.6495(13)
_cell_length_b 22.6495(13)
_cell_length_c 17.9177(12)
_cell_measurement_reflns_used 9948
_cell_measurement_temperature 123
_cell_measurement_theta_max 25.378
_cell_measurement_theta_min 2.274
_cell_volume 7960.3(8)
_computing_cell_refinement 'Bruker SMART'
_computing_data_collection 'Bruker SMART'
_computing_data_reduction 'Bruker SAINT'
_computing_molecular_graphics 'Bruker SHELXTL'
_computing_publication_material 'Bruker SHELXTL'
_computing_structure_refinement 'SHELXL-97 (Sheldrick, 1997)'
_computing_structure_solution 'SHELXS-97 (Sheldrick, 1990)'
_diffrn_ambient_temperature 123
_diffrn_measured_fraction_theta_full 0.999
_diffrn_measured_fraction_theta_max 0.999
_diffrn_measurement_device_type 'CCD area detector'
_diffrn_measurement_method 'phi and omega scans'
_diffrn_radiation_monochromator graphite
_diffrn_radiation_source 'fine-focus sealed tube'
_diffrn_radiation_type MoK\a
_diffrn_radiation_wavelength 0.71073
_diffrn_reflns_av_R_equivalents 0.0547
_diffrn_reflns_av_sigmaI/netI 0.0221
_diffrn_reflns_limit_h_max 25
_diffrn_reflns_limit_h_min -26
_diffrn_reflns_limit_k_max 26
_diffrn_reflns_limit_k_min -26
_diffrn_reflns_limit_l_max 21
_diffrn_reflns_limit_l_min -20
_diffrn_reflns_number 57346
_diffrn_reflns_theta_full 25.01
_diffrn_reflns_theta_max 25.01
_diffrn_reflns_theta_min 2.08
_exptl_absorpt_coefficient_mu 1.658
_exptl_absorpt_correction_T_max 0.6361
_exptl_absorpt_correction_T_min 0.5945
_exptl_absorpt_correction_type multi-scan
_exptl_absorpt_process_details sadabs
_exptl_crystal_colour dark-purple
_exptl_crystal_density_diffrn 0.720
_exptl_crystal_density_method 'not measured'
_exptl_crystal_description Hexagonal
_exptl_crystal_F_000 1724
_exptl_crystal_size_max 0.35
_exptl_crystal_size_mid 0.34
_exptl_crystal_size_min 0.30
_platon_squeeze_details
;
;
_refine_diff_density_max 2.221
_refine_diff_density_min -2.992
_refine_diff_density_rms 0.129
_refine_ls_extinction_coef 0.015(5)
_refine_ls_extinction_expression Fc^*^=kFc[1+0.001xFc^2^\l^3^/sin(2\q)]^-1/4^
_refine_ls_extinction_method SHELXL
_refine_ls_goodness_of_fit_ref 1.897
_refine_ls_hydrogen_treatment mixed
_refine_ls_matrix_type full
_refine_ls_number_parameters 142
_refine_ls_number_reflns 2749
_refine_ls_number_restraints 0
_refine_ls_restrained_S_all 1.897
_refine_ls_R_factor_all 0.1360
_refine_ls_R_factor_gt 0.1297
_refine_ls_shift/su_max 0.001
_refine_ls_shift/su_mean 0.000
_refine_ls_structure_factor_coef Fsqd
_refine_ls_weighting_details 'calc w=1/[\s^2^(Fo^2^)+(0.1940P)^2^+0.0000P] where P=(Fo^2^+2Fc^2^)/3'
_refine_ls_weighting_scheme calc
_refine_ls_wR_factor_gt 0.3870
_refine_ls_wR_factor_ref 0.3931
_reflns_number_gt 2438
_reflns_number_total 2749
_reflns_threshold_expression >2sigma(I)
_cod_data_source_file c6dt03678c2.cif
_cod_data_source_block NUPF-2Y
_cod_depositor_comments
;
The following automatic conversions were performed:

'_symmetry_cell_setting' value 'Hexagonal' changed to 'hexagonal'
according to
/usr/data/users/saulius/crontab/automatic-downloads/rss-feeds/RSC/lib/dictionaries/cif_core.dic
dictionary named 'cif_core.dic' version 2.4.2 from 2011-04-26.

Automatic conversion script
Id: cif_fix_values 4268 2015-11-12 08:31:59Z antanas 

 Adding full bibliography for 7040921--7040926.cif.
;
_cod_original_sg_symbol_H-M P6/mmm
_cod_database_code 7040921

loop_
_symmetry_equiv_pos_as_xyz
'x, y, z'
'x-y, x, z'
'-y, x-y, z'
'-x, -y, z'
'-x+y, -x, z'
'y, -x+y, z'
'-y, -x, -z'
'x-y, -y, -z'
'x, x-y, -z'
'y, x, -z'
'-x+y, y, -z'
'-x, -x+y, -z'
'-x, -y, -z'
'-x+y, -x, -z'
'y, -x+y, -z'
'x, y, -z'
'x-y, x, -z'
'-y, x-y, -z'
'y, x, z'
'-x+y, y, z'
'-x, -x+y, z'
'-y, -x, z'
'x-y, -y, z'
'x, x-y, z'

loop_
_atom_site_label
_atom_site_type_symbol
_atom_site_fract_x
_atom_site_fract_y
_atom_site_fract_z
_atom_site_U_iso_or_equiv
_atom_site_adp_type
_atom_site_occupancy
_atom_site_symmetry_multiplicity
_atom_site_calc_flag
_atom_site_refinement_flags
Y1 Y 0.11286(6) 0.05643(3) 0.10709(6) 0.0449(7) Uani 0.50 2 d SP
Y2 Y 0.20418(8) 0.10209(4) 0.0000 0.0528(8) Uani 0.50 4 d SP
N1 N 0.4076(5) 0.0000 0.5000 0.102(4) Uani 1 4 d S
H1 H 0.4455 0.0000 0.5000 0.122 Uiso 1 4 calc SR
N2 N 0.5000 0.0000 0.3842(7) 0.100(4) Uani 1 4 d S
O1 O 0.2438(4) 0.0551(5) 0.0884(5) 0.077(2) Uani 0.50 1 d P
O2 O 0.2008(5) 0.1591(5) 0.1339(5) 0.082(2) Uani 0.50 1 d P
O3 O 0.1199(2) 0.0000 0.0000 0.0482(16) Uani 1 4 d S
O4 O 0.0000 0.0000 0.0736(4) 0.0239(17) Uani 1 12 d S
H3 H 0.0000 0.0000 0.0262 0.029 Uiso 0.50 12 d SPR
O5 O 0.0800(6) 0.0400(3) 0.2255(7) 0.081(3) Uani 0.50 2 d SP
H5A H 0.1090 0.0358 0.2520 0.122 Uiso 0.25 1 d PR
H5B H 0.0765 0.0765 0.2408 0.122 Uiso 0.50 2 d SPR
O6 O 0.3286(8) 0.1821(8) 0.0000 0.048(5) Uani 0.25 2 d SP
H4 H 0.3463 0.1732 -0.0392 0.072 Uiso 0.50 2 d SPR
C1 C 0.2161(4) 0.0000 0.1324(6) 0.083(3) Uani 1 2 d S
C2 C 0.2618(4) 0.0000 0.1930(6) 0.089(3) Uani 1 2 d S
C3 C 0.3265(9) 0.0576(10) 0.2025(11) 0.102(5) Uani 0.50 1 d P
H3A H 0.3414 0.0963 0.1701 0.122 Uiso 0.50 1 d PR
C4 C 0.3680(10) 0.0576(11) 0.2592(11) 0.109(6) Uani 0.50 1 d P
H4A H 0.4121 0.0969 0.2672 0.131 Uiso 0.50 1 d PR
C5 C 0.3462(4) 0.0000 0.3040(6) 0.096(3) Uani 1 2 d S
C6 C 0.2821(9) -0.0552(10) 0.2959(11) 0.100(5) Uani 0.50 1 d P
H6 H 0.2666 -0.0940 0.3283 0.120 Uiso 0.50 1 d PR
C7 C 0.2410(7) -0.0546(9) 0.2396(9) 0.089(4) Uani 0.50 1 d P
H7 H 0.1963 -0.0933 0.2331 0.107 Uiso 0.50 1 d PR
C8 C 0.3922(4) 0.0000 0.3644(6) 0.102(3) Uani 1 2 d S
C9 C 0.3740(4) 0.0000 0.4391(6) 0.098(3) Uani 1 2 d S
C10 C 0.3130(4) 0.0000 0.4623(6) 0.098(3) Uani 1 2 d S
H10 H 0.2800 0.0000 0.4313 0.117 Uiso 1 2 calc SR
C11 C 0.4525(4) 0.0000 0.3407(6) 0.093(3) Uani 1 2 d S
C12 C 0.4702(4) 0.0000 0.2673(6) 0.100(3) Uani 1 2 d S
H12 H 0.4458 0.0000 0.2256 0.120 Uiso 1 2 calc SR

loop_
_atom_site_aniso_label
_atom_site_aniso_U_11
_atom_site_aniso_U_22
_atom_site_aniso_U_33
_atom_site_aniso_U_23
_atom_site_aniso_U_13
_atom_site_aniso_U_12
Y1 0.0406(9) 0.0531(8) 0.0368(9) -0.0108(2) -0.0216(4) 0.0203(4)
Y2 0.0324(10) 0.0832(12) 0.0260(10) 0.000 0.000 0.0162(5)
N1 0.092(5) 0.141(11) 0.088(8) 0.000 0.000 0.070(6)
N2 0.089(5) 0.139(11) 0.088(8) 0.000 0.000 0.070(5)
O1 0.056(4) 0.101(7) 0.069(5) -0.002(5) -0.012(4) 0.035(5)
O2 0.078(6) 0.090(6) 0.073(5) -0.009(5) -0.017(5) 0.038(5)
O3 0.0338(19) 0.074(4) 0.050(4) 0.000 0.000 0.037(2)
O4 0.034(3) 0.034(3) 0.005(3) 0.000 0.000 0.0168(13)
O5 0.070(6) 0.094(6) 0.071(7) -0.005(3) -0.010(6) 0.035(3)
O6 0.039(7) 0.063(12) 0.044(7) 0.000 0.000 0.028(7)
C1 0.068(4) 0.109(8) 0.086(7) 0.000 -0.009(4) 0.054(4)
C2 0.074(4) 0.119(8) 0.090(7) 0.000 -0.014(4) 0.059(4)
C3 0.086(11) 0.133(14) 0.091(11) 0.007(10) -0.009(9) 0.057(10)
C4 0.091(12) 0.138(16) 0.097(13) 0.000(12) -0.008(10) 0.056(11)
C5 0.085(4) 0.131(9) 0.087(7) 0.000 -0.002(4) 0.066(5)
C6 0.084(11) 0.132(14) 0.093(12) 0.006(10) -0.011(9) 0.060(10)
C7 0.070(8) 0.120(12) 0.084(10) 0.009(9) -0.008(7) 0.053(8)
C8 0.089(4) 0.142(9) 0.092(7) 0.000 -0.004(5) 0.071(5)
C9 0.083(4) 0.143(9) 0.089(7) 0.000 -0.006(4) 0.072(5)
C10 0.079(4) 0.140(9) 0.095(6) 0.000 -0.007(4) 0.070(4)
C11 0.078(4) 0.140(9) 0.083(6) 0.000 0.000(4) 0.070(4)
C12 0.094(4) 0.144(9) 0.078(6) 0.000 -0.014(4) 0.072(5)

loop_
_atom_type_symbol
_atom_type_description
_atom_type_scat_dispersion_real
_atom_type_scat_dispersion_imag
_atom_type_scat_source
C C 0.0033 0.0016 'International Tables Vol C Tables 4.2.6.8 and 6.1.1.4'
H H 0.0000 0.0000 'International Tables Vol C Tables 4.2.6.8 and 6.1.1.4'
O O 0.0106 0.0060 'International Tables Vol C Tables 4.2.6.8 and 6.1.1.4'
N N 0.0061 0.0033 'International Tables Vol C Tables 4.2.6.8 and 6.1.1.4'
Y Y -2.7962 3.5667 'International Tables Vol C Tables 4.2.6.8 and 6.1.1.4'

loop_
_geom_angle_atom_site_label_1
_geom_angle_atom_site_label_2
_geom_angle_atom_site_label_3
_geom_angle
_geom_angle_site_symmetry_1
_geom_angle_site_symmetry_3
Y1 Y1 Y1 120.0 6 2
Y1 Y1 O5 81.63(15) 6 .
Y1 Y1 O5 81.63(15) 2 .
Y1 Y1 O2 82.5(2) 6 24
Y1 Y1 O2 154.6(2) 2 24
O5 Y1 O2 91.1(4) . 24
Y1 Y1 O2 154.6(2) 6 .
Y1 Y1 O2 82.5(2) 2 .
O5 Y1 O2 91.1(4) . .
O2 Y1 O2 73.2(5) 24 .
Y1 Y1 O4 61.15(2) 6 .
Y1 Y1 O4 61.15(2) 2 .
O5 Y1 O4 88.2(4) . .
O2 Y1 O4 143.4(2) 24 .
O2 Y1 O4 143.4(2) . .
Y1 Y1 O3 61.96(3) 6 .
Y1 Y1 O3 121.91(10) 2 .
O5 Y1 O3 142.81(10) . .
O2 Y1 O3 77.7(3) 24 .
O2 Y1 O3 118.3(3) . .
O4 Y1 O3 80.98(17) . .
Y1 Y1 O3 121.91(10) 6 2
Y1 Y1 O3 61.96(3) 2 2
O5 Y1 O3 142.81(10) . 2
O2 Y1 O3 118.3(3) 24 2
O2 Y1 O3 77.7(3) . 2
O4 Y1 O3 80.98(17) . 2
O3 Y1 O3 70.42(9) . 2
Y1 Y1 Y2 109.950(13) 6 .
Y1 Y1 Y2 109.950(13) 2 .
O5 Y1 Y2 153.9(3) . .
O2 Y1 Y2 68.3(3) 24 .
O2 Y1 Y2 68.3(3) . .
O4 Y1 Y2 117.86(16) . .
O3 Y1 Y2 50.53(6) . .
O3 Y1 Y2 50.53(6) 2 .
Y1 Y1 O5 49.2(2) 6 6
Y1 Y1 O5 99.2(2) 2 6
O5 Y1 O5 32.4(3) . 6
O2 Y1 O5 86.8(3) 24 6
O2 Y1 O5 120.2(3) . 6
O4 Y1 O5 73.5(2) . 6
O3 Y1 O5 110.8(2) . 6
O3 Y1 O5 153.7(2) 2 6
Y2 Y1 O5 150.7(2) . 6
Y1 Y1 O5 99.2(2) 6 2
Y1 Y1 O5 49.2(2) 2 2
O5 Y1 O5 32.4(3) . 2
O2 Y1 O5 120.2(3) 24 2
O2 Y1 O5 86.8(3) . 2
O4 Y1 O5 73.5(2) . 2
O3 Y1 O5 153.7(2) . 2
O3 Y1 O5 110.8(2) 2 2
Y2 Y1 O5 150.7(2) . 2
O5 Y1 O5 55.9(5) 6 2
Y1 Y1 O2 49.0(2) 6 6
Y1 Y1 O2 165.0(2) 2 6
O5 Y1 O2 86.2(2) . 6
O2 Y1 O2 33.5(4) 24 6
O2 Y1 O2 106.50(17) . 6
O4 Y1 O2 110.0(2) . 6
O3 Y1 O2 64.9(2) . 6
O3 Y1 O2 131.0(2) 2 6
Y2 Y1 O2 84.8(2) . 6
O5 Y1 O2 66.0(3) 6 6
O5 Y1 O2 118.2(3) 2 6
O3 Y2 O3 78.8(2) . 2
O3 Y2 O1 132.2(2) . 24
O3 Y2 O1 81.1(2) 2 24
O3 Y2 O1 81.1(2) . 16
O3 Y2 O1 132.2(2) 2 16
O1 Y2 O1 140.9(4) 24 16
O3 Y2 O1 81.1(2) . .
O3 Y2 O1 132.2(2) 2 .
O1 Y2 O1 81.2(5) 24 .
O1 Y2 O1 85.9(5) 16 .
O3 Y2 O1 132.2(2) . 9
O3 Y2 O1 81.1(2) 2 9
O1 Y2 O1 85.9(5) 24 9
O1 Y2 O1 81.2(5) 16 9
O1 Y2 O1 140.9(4) . 9
O3 Y2 O6 131.3(4) . 9
O3 Y2 O6 150.0(4) 2 9
O1 Y2 O6 77.0(3) 24 9
O1 Y2 O6 64.2(3) 16 9
O1 Y2 O6 64.2(3) . 9
O1 Y2 O6 77.0(3) 9 9
O3 Y2 O6 150.0(4) . .
O3 Y2 O6 131.3(4) 2 .
O1 Y2 O6 64.2(3) 24 .
O1 Y2 O6 77.0(3) 16 .
O1 Y2 O6 77.0(3) . .
O1 Y2 O6 64.2(3) 9 .
O6 Y2 O6 18.7(7) 9 .
O3 Y2 Y1 58.17(7) . 16
O3 Y2 Y1 58.17(7) 2 16
O1 Y2 Y1 136.6(2) 24 16
O1 Y2 Y1 74.4(2) 16 16
O1 Y2 Y1 136.6(2) . 16
O1 Y2 Y1 74.4(2) 9 16
O6 Y2 Y1 132.32(6) 9 16
O6 Y2 Y1 132.32(6) . 16
O3 Y2 Y1 58.17(7) . .
O3 Y2 Y1 58.17(7) 2 .
O1 Y2 Y1 74.4(2) 24 .
O1 Y2 Y1 136.6(2) 16 .
O1 Y2 Y1 74.4(2) . .
O1 Y2 Y1 136.6(2) 9 .
O6 Y2 Y1 132.32(6) 9 .
O6 Y2 Y1 132.32(6) . .
Y1 Y2 Y1 93.94(6) 16 .
O3 Y2 O2 70.95(19) . 9
O3 Y2 O2 106.8(2) 2 9
O1 Y2 O2 156.8(3) 24 9
O1 Y2 O2 25.4(3) 16 9
O1 Y2 O2 106.7(3) . 9
O1 Y2 O2 74.2(3) 9 9
O6 Y2 O2 86.9(3) 9 9
O6 Y2 O2 95.9(3) . 9
Y1 Y2 O2 49.0(2) 16 9
Y1 Y2 O2 128.50(19) . 9
O3 Y2 O2 106.8(2) . .
O3 Y2 O2 70.95(19) 2 .
O1 Y2 O2 25.4(3) 24 .
O1 Y2 O2 156.8(3) 16 .
O1 Y2 O2 74.2(3) . .
O1 Y2 O2 106.7(3) 9 .
O6 Y2 O2 95.9(3) 9 .
O6 Y2 O2 86.9(3) . .
Y1 Y2 O2 128.50(19) 16 .
Y1 Y2 O2 49.0(2) . .
O2 Y2 O2 177.2(4) 9 .
C9 N1 C9 110.3(12) . 16_556
C9 N1 H1 124.8 . .
C9 N1 H1 124.8 16_556 .
C11 N2 C11 108.2(12) . 4_655
O2 O1 C1 54.2(7) 24 .
O2 O1 Y2 97.4(7) 24 .
C1 O1 Y2 136.1(6) . .
C1 O2 O1 69.5(9) 2 24
C1 O2 O2 45.1(6) 2 19
O1 O2 O2 102.8(7) 24 19
C1 O2 Y1 140.5(7) 2 .
O1 O2 Y1 119.6(7) 24 .
O2 O2 Y1 97.5(2) 19 .
C1 O2 Y2 116.2(9) 2 .
O1 O2 Y2 57.2(6) 24 .
O2 O2 Y2 115.60(19) 19 .
Y1 O2 Y2 62.7(2) . .
C1 O2 Y1 93.1(6) 2 2
O1 O2 Y1 122.9(7) 24 2
O2 O2 Y1 49.0(2) 19 2
Y1 O2 Y1 48.49(18) . 2
Y2 O2 Y1 88.7(2) . 2
Y2 O3 Y2 138.8(2) . 15
Y2 O3 Y1 71.30(3) . .
Y2 O3 Y1 124.009(19) 15 .
Y2 O3 Y1 71.30(3) . 16
Y2 O3 Y1 124.009(19) 15 16
Y1 O3 Y1 109.16(12) . 16
Y2 O3 Y1 124.009(18) . 15
Y2 O3 Y1 71.30(3) 15 15
Y1 O3 Y1 140.4(2) . 15
Y1 O3 Y1 56.08(6) 16 15
Y2 O3 Y1 124.009(19) . 6
Y2 O3 Y1 71.30(3) 15 6
Y1 O3 Y1 56.08(6) . 6
Y1 O3 Y1 140.4(2) 16 6
Y1 O3 Y1 109.16(12) 15 6
Y1 O4 Y1 57.71(5) 2 3
Y1 O4 Y1 57.71(5) 2 .
Y1 O4 Y1 113.41(13) 3 .
Y1 O4 Y1 113.41(13) 2 4
Y1 O4 Y1 57.71(5) 3 4
Y1 O4 Y1 149.7(3) . 4
Y1 O4 Y1 149.7(3) 2 5
Y1 O4 Y1 113.41(13) 3 5
Y1 O4 Y1 113.41(13) . 5
Y1 O4 Y1 57.71(5) 4 5
Y1 O4 Y1 113.41(13) 2 6
Y1 O4 Y1 149.7(3) 3 6
Y1 O4 Y1 57.71(5) . 6
Y1 O4 Y1 113.41(13) 4 6
Y1 O4 Y1 57.71(5) 5 6
Y1 O4 H3 105.2 2 .
Y1 O4 H3 105.2 3 .
Y1 O4 H3 105.2 . .
Y1 O4 H3 105.2 4 .
Y1 O4 H3 105.2 5 .
Y1 O4 H3 105.2 6 .
O5 O5 O5 120.000(1) 6 2
O5 O5 Y1 98.37(15) 6 .
O5 O5 Y1 98.37(15) 2 .
O5 O5 Y1 119.58(19) 6 2
O5 O5 Y1 49.2(2) 2 2
Y1 O5 Y1 49.1(2) . 2
O5 O5 Y1 49.2(2) 6 6
O5 O5 Y1 119.58(18) 2 6
Y1 O5 Y1 49.1(2) . 6
Y1 O5 Y1 82.9(3) 2 6
O5 O5 H5A 84.5 6 .
O5 O5 H5A 139.7 2 .
Y1 O5 H5A 109.7 . .
Y1 O5 H5A 147.3 2 .
Y1 O5 H5A 100.7 6 .
O5 O5 H5B 141.7 6 .
O5 O5 H5B 30.6 2 .
Y1 O5 H5B 108.1 . .
Y1 O5 H5B 65.2 2 .
Y1 O5 H5B 147.0 6 .
H5A O5 H5B 110.7 . .
O6 O6 Y2 80.6(3) 9 .
O6 O6 H4 62.8 9 .
Y2 O6 H4 108.4 . .
O2 C1 O2 89.8(11) 6 24
O2 C1 O1 56.3(6) 6 23
O2 C1 O1 125.9(9) 24 23
O2 C1 O1 125.9(9) 6 .
O2 C1 O1 56.3(6) 24 .
O1 C1 O1 107.8(11) 23 .
O2 C1 C2 118.1(8) 6 .
O2 C1 C2 118.1(8) 24 .
O1 C1 C2 115.2(6) 23 .
O1 C1 C2 115.2(6) . .
C7 C2 C7 103.3(16) 23 .
C7 C2 C3 39.7(8) 23 .
C7 C2 C3 119.7(11) . .
C7 C2 C3 119.7(11) 23 23
C7 C2 C3 39.7(8) . 23
C3 C2 C3 107.4(16) . 23
C7 C2 C1 121.2(7) 23 .
C7 C2 C1 121.2(7) . .
C3 C2 C1 119.2(9) . .
C3 C2 C1 119.2(9) 23 .
C7 C3 C4 87.8(18) 23 .
C7 C3 C2 68.0(16) 23 .
C4 C3 C2 118.9(17) . .
C7 C3 C6 54.2(14) 23 23
C4 C3 C6 33.6(9) . 23
C2 C3 C6 101.0(15) . 23
C7 C3 H3A 113.7 23 .
C4 C3 H3A 121.0 . .
C2 C3 H3A 120.2 . .
C6 C3 H3A 129.4 23 .
C6 C4 C3 92(2) 23 .
C6 C4 C5 68.7(19) 23 .
C3 C4 C5 120.0(17) . .
C6 C4 C7 56.9(16) 23 23
C3 C4 C7 34.9(9) . 23
C5 C4 C7 101.8(14) . 23
C6 C4 H4A 110.2 23 .
C3 C4 H4A 120.1 . .
C5 C4 H4A 119.9 . .
C7 C4 H4A 128.6 23 .
C6 C5 C6 104.5(17) . 23
C6 C5 C4 39.7(9) . 23
C6 C5 C4 120.7(12) 23 23
C6 C5 C4 120.7(12) . .
C6 C5 C4 39.7(9) 23 .
C4 C5 C4 108.2(18) 23 .
C6 C5 C8 119.6(9) . .
C6 C5 C8 119.6(9) 23 .
C4 C5 C8 119.6(9) 23 .
C4 C5 C8 119.6(9) . .
C4 C6 C5 71.6(19) 23 .
C4 C6 C7 88(2) 23 .
C5 C6 C7 118.7(16) . .
C4 C6 C3 54.6(17) 23 23
C5 C6 C3 102.9(15) . 23
C7 C6 C3 33.7(8) . 23
C4 C6 H6 108.7 23 .
C5 C6 H6 120.6 . .
C7 C6 H6 120.7 . .
C3 C6 H6 126.0 23 .
C3 C7 C2 72.3(17) 23 .
C3 C7 C6 92.1(17) 23 .
C2 C7 C6 121.9(15) . .
C3 C7 C4 57.3(14) 23 23
C2 C7 C4 105.4(13) . 23
C6 C7 C4 34.8(9) . 23
C3 C7 H7 106.8 23 .
C2 C7 H7 118.8 . .
C6 C7 H7 119.3 . .
C4 C7 H7 125.6 23 .
C9 C8 C11 124.4(9) . .
C9 C8 C5 119.0(9) . .
C11 C8 C5 116.6(9) . .
N1 C9 C8 128.0(9) . .
N1 C9 C10 108.1(10) . .
C8 C9 C10 123.9(9) . .
C10 C10 C9 106.7(6) 16_556 .
C10 C10 H10 126.6 16_556 .
C9 C10 H10 126.6 . .
N2 C11 C12 108.9(8) . .
N2 C11 C8 126.9(10) . .
C12 C11 C8 124.2(9) . .
C12 C12 C11 107.0(5) 4_655 .
C12 C12 H12 126.5 4_655 .
C11 C12 H12 126.5 . .

loop_
_geom_bond_atom_site_label_1
_geom_bond_atom_site_label_2
_geom_bond_distance
_geom_bond_site_symmetry_2
Y1 Y1 2.2137(11) 6
Y1 Y1 2.2137(11) 2
Y1 O5 2.217(12) .
Y1 O2 2.230(9) 24
Y1 O2 2.230(9) .
Y1 O4 2.294(2) .
Y1 O3 2.3546(19) .
Y1 O3 2.3546(19) 2
Y1 Y2 2.6249(17) .
Y1 O5 2.896(9) 6
Y1 O5 2.896(9) 2
Y1 O2 2.931(9) 6
Y2 O3 2.139(2) .
Y2 O3 2.139(2) 2
Y2 O1 2.325(9) 24
Y2 O1 2.325(9) 16
Y2 O1 2.325(9) .
Y2 O1 2.325(9) 9
Y2 O6 2.474(15) 9
Y2 O6 2.474(15) .
Y2 Y1 2.6249(17) 16
Y2 O2 2.744(9) 9
Y2 O2 2.744(9) .
N1 C9 1.330(12) .
N1 C9 1.330(12) 16_556
N1 H1 0.8600 .
N2 C11 1.328(12) .
N2 C11 1.328(12) 4_655
O1 O2 1.188(12) 24
O1 C1 1.337(11) .
O2 C1 1.157(11) 2
O2 O1 1.188(12) 24
O2 O2 1.634(19) 19
O2 Y1 2.931(9) 2
O3 Y2 2.139(2) 15
O3 Y1 2.3546(19) 16
O3 Y1 2.3546(19) 15
O3 Y1 2.3546(19) 6
O4 Y1 2.294(2) 2
O4 Y1 2.294(2) 3
O4 Y1 2.294(2) 4
O4 Y1 2.294(2) 5
O4 Y1 2.294(2) 6
O4 H3 0.8498 .
O5 O5 1.569(12) 6
O5 O5 1.569(12) 2
O5 Y1 2.896(9) 2
O5 Y1 2.896(9) 6
O5 H5A 0.8543 .
O5 H5B 0.9112 .
O6 O6 0.80(3) 9
O6 H4 0.8800 .
C1 O2 1.157(11) 6
C1 O2 1.157(11) 24
C1 O1 1.337(11) 23
C1 C2 1.499(13) .
C2 C7 1.366(17) 23
C2 C7 1.366(17) .
C2 C3 1.403(19) .
C2 C3 1.403(19) 23
C3 C7 0.941(18) 23
C3 C4 1.38(2) .
C3 C6 1.70(3) 23
C3 H3A 0.9599 .
C4 C6 0.94(2) 23
C4 C5 1.40(2) .
C4 C7 1.64(2) 23
C4 H4A 0.9601 .
C5 C6 1.370(19) .
C5 C6 1.370(19) 23
C5 C4 1.40(2) 23
C5 C8 1.502(15) .
C6 C4 0.94(2) 23
C6 C7 1.38(2) .
C6 C3 1.70(3) 23
C6 H6 0.9599 .
C7 C3 0.941(18) 23
C7 C4 1.64(2) 23
C7 H7 0.9602 .
C8 C9 1.400(15) .
C8 C11 1.430(13) .
C9 C10 1.444(13) .
C10 C10 1.35(2) 16_556
C10 H10 0.9300 .
C11 C12 1.375(14) .
C12 C12 1.348(18) 4_655
C12 H12 0.9300 .

loop_
_platon_squeeze_void_nr
_platon_squeeze_void_average_x
_platon_squeeze_void_average_y
_platon_squeeze_void_average_z
_platon_squeeze_void_volume
_platon_squeeze_void_count_electrons
1 -0.004 0.452 -0.023 4973.8 712.9
